data_8106878
loop_
_publ_author_name
'Bhatt, Nilay'
'Samipillai, Marivel'
'Bhatt, Pralav'
'Govender, Thavendran'
'Kruger, Hendrik G.'
'Maguire, Glenn E.M.'

_publ_section_title
;
 Crystal structure of butyl
 2-(3,5-dimethyl-1,1-dioxido-2H-1,2,6-thiadiazin-4-yl)benzoate,
 C16H20N2O4S
;
_journal_issue 2
_journal_name_full 'Zeitschrift f\"ur Kristallographie - New Crystal Structures'
_journal_page_first 373
_journal_page_last 374
_journal_paper_doi 10.1515/ncrs-2014-9094
_journal_volume 231
_journal_year 2016
_chemical_formula_sum 'C16 H20 N2 O4 S'
_chemical_formula_weight 336.40
_chemical_name_systematic
;
butyl-2-(3,5-dimethyl-1,1-dioxido-2H-1,2,6-thiadiazin-4-yl)benzoate
;
_space_group_crystal_system monoclinic
_space_group_IT_number 14
_space_group_name_Hall '-P 2yn'
_space_group_name_H-M_alt 'P 1 21/n 1'
_atom_sites_solution_hydrogens mixed
_cell_angle_alpha 90
_cell_angle_beta 99.985(11)
_cell_angle_gamma 90
_cell_formula_units_Z 4
_cell_length_a 9.229(2)
_cell_length_b 16.995(4)
_cell_length_c 11.084(3)
_cell_measurement_temperature 173(2)
_cell_volume 1712.2(7)
_computing_cell_refinement 'SAINT-plus (Bruker, 2008)'
_computing_data_collection 'APEX2 (Bruker, 2008)'
_computing_data_reduction 'SAINT-Plus and XPREP (Bruker, 2008)'
_computing_molecular_graphics 'X-Seed (Barbour, 2001)'
_computing_publication_material 'X-Seed (Barbour, 2001)'
_computing_structure_refinement 'SHELXL-2014/7 (Sheldrick, 2014)'
_computing_structure_solution 'SHELXL-2013 (Sheldrick, 2013)'
_diffrn_ambient_temperature 173(2)
_diffrn_measured_fraction_theta_full 0.999
_diffrn_measured_fraction_theta_max 0.999
_diffrn_measurement_device_type 'Bruker Smart ApexII CCD'
_diffrn_measurement_method '\f and \w scans'
_diffrn_radiation_type MoK\a
_diffrn_radiation_wavelength 0.71073
_diffrn_reflns_av_R_equivalents 0.0340
_diffrn_reflns_av_unetI/netI 0.0150
_diffrn_reflns_Laue_measured_fraction_full 0.999
_diffrn_reflns_Laue_measured_fraction_max 0.999
_diffrn_reflns_limit_h_max 9
_diffrn_reflns_limit_h_min -11
_diffrn_reflns_limit_k_max 20
_diffrn_reflns_limit_k_min -20
_diffrn_reflns_limit_l_max 13
_diffrn_reflns_limit_l_min -13
_diffrn_reflns_number 29937
_diffrn_reflns_point_group_measured_fraction_full 0.999
_diffrn_reflns_point_group_measured_fraction_max 0.999
_diffrn_reflns_theta_full 25.242
_diffrn_reflns_theta_max 25.494
_diffrn_reflns_theta_min 2.217
_exptl_absorpt_coefficient_mu 0.210
_exptl_absorpt_correction_T_max 0.928
_exptl_absorpt_correction_T_min 0.898
_exptl_absorpt_correction_type multi-scan
_exptl_absorpt_process_details 'SADABS (Bruker, 2012)'
_exptl_crystal_colour yellow
_exptl_crystal_density_diffrn 1.305
_exptl_crystal_density_method 'not measured'
_exptl_crystal_description block
_exptl_crystal_F_000 712
_exptl_crystal_size_max 0.512
_exptl_crystal_size_mid 0.488
_exptl_crystal_size_min 0.358
_refine_diff_density_max 0.218
_refine_diff_density_min -0.499
_refine_diff_density_rms 0.052
_refine_ls_extinction_coef .
_refine_ls_extinction_method none
_refine_ls_goodness_of_fit_ref 1.054
_refine_ls_hydrogen_treatment mixed
_refine_ls_matrix_type full
_refine_ls_number_parameters 251
_refine_ls_number_reflns 3179
_refine_ls_number_restraints 0
_refine_ls_restrained_S_all 1.054
_refine_ls_R_factor_all 0.0425
_refine_ls_R_factor_gt 0.0393
_refine_ls_shift/su_max 0.000
_refine_ls_shift/su_mean 0.000
_refine_ls_structure_factor_coef Fsqd
_refine_ls_weighting_details 'w=1/[\s^2^(Fo^2^)+(0.0548P)^2^+0.7125P] where P=(Fo^2^+2Fc^2^)/3'
_refine_ls_weighting_scheme calc
_refine_ls_wR_factor_gt 0.1039
_refine_ls_wR_factor_ref 0.1081
_reflns_Friedel_coverage 0.000
_reflns_Friedel_fraction_full 0
_reflns_Friedel_fraction_max 0
_reflns_number_gt 2912
_reflns_number_total 3179
_reflns_threshold_expression 'I > 2\s(I)'
_cod_data_source_file suppl_ncrs-2014-9094_suppl.cif
_cod_data_source_block 1
_cod_original_cell_volume 1712.3(8)
_cod_original_sg_symbol_H-M 'P 21/n'
_cod_database_code 8106878
_shelx_space_group_comment
;
The symmetry employed for this shelxl refinement is uniquely defined
by the following loop, which should always be used as a source of
symmetry information in preference to the above space-group names.
They are only intended as comments.
;
_shelx_estimated_absorpt_t_min 0.900
_shelx_estimated_absorpt_t_max 0.929
_publcif_info_exptl_table_max_cols 4
_publcif_info_exptl_table_use_headnotes n

loop_
_space_group_symop_operation_xyz
'x, y, z'
'-x+1/2, y+1/2, -z+1/2'
'-x, -y, -z'
'x-1/2, -y-1/2, z-1/2'

loop_
_atom_site_label
_atom_site_type_symbol
_atom_site_fract_x
_atom_site_fract_y
_atom_site_fract_z
_atom_site_U_iso_or_equiv
_atom_site_adp_type
_atom_site_occupancy
_atom_site_site_symmetry_order
_atom_site_calc_flag
_atom_site_refinement_flags_posn
_atom_site_refinement_flags_adp
_atom_site_refinement_flags_occupancy
_atom_site_disorder_assembly
_atom_site_disorder_group
S1 S 0.29229(5) 0.14261(3) 0.17009(3) 0.04282(15) Uani 1 1 d . . . . .
O1 O 0.31450(17) 0.06281(8) 0.14000(12) 0.0608(4) Uani 1 1 d . . . . .
N1 N 0.42578(17) 0.16965(9) 0.28070(12) 0.0412(3) Uani 1 1 d . . . . .
C1 C 0.42221(17) 0.15397(8) 0.40088(13) 0.0329(3) Uani 1 1 d . . . . .
O2 O 0.28992(18) 0.19865(9) 0.07357(11) 0.0636(4) Uani 1 1 d . . . . .
N2 N 0.14885(17) 0.15038(10) 0.23269(13) 0.0501(4) Uani 1 1 d . . . . .
C2 C 0.29249(16) 0.13422(9) 0.43714(13) 0.0320(3) Uani 1 1 d . . . . .
O3 O 0.19390(14) 0.30071(8) 0.70382(11) 0.0525(3) Uani 1 1 d . . . . .
C3 C 0.15861(18) 0.13848(10) 0.35147(15) 0.0409(4) Uani 1 1 d . . . . .
C4 C 0.29426(16) 0.11639(9) 0.57010(13) 0.0332(3) Uani 1 1 d . . . . .
C5 C 0.27764(16) 0.17327(10) 0.65938(13) 0.0341(3) Uani 1 1 d . . . . .
C6 C 0.28876(19) 0.15047(11) 0.78215(15) 0.0435(4) Uani 1 1 d . . . . .
H7 H 0.2773 0.1889 0.8420 0.052 Uiso 1 1 calc R U . . .
C7 C 0.3159(2) 0.07374(12) 0.81776(16) 0.0516(5) Uani 1 1 d . . . . .
H8 H 0.3249 0.0596 0.9016 0.062 Uiso 1 1 calc R U . . .
C8 C 0.3300(2) 0.01720(12) 0.73075(17) 0.0540(5) Uani 1 1 d . . . . .
H9 H 0.3472 -0.0362 0.7544 0.065 Uiso 1 1 calc R U . . .
C9 C 0.3188(2) 0.03890(10) 0.60831(16) 0.0460(4) Uani 1 1 d . . . . .
H10 H 0.3282 -0.0004 0.5492 0.055 Uiso 1 1 calc R U . . .
C10 C 0.56291(18) 0.16638(12) 0.48694(16) 0.0469(4) Uani 1 1 d . . . . .
H16A H 0.6455 0.1608 0.4426 0.070 Uiso 1 1 calc R U . . .
H16B H 0.5720 0.1272 0.5527 0.070 Uiso 1 1 calc R U . . .
H16C H 0.5640 0.2193 0.5222 0.070 Uiso 1 1 calc R U . . .
C11 C 0.0144(2) 0.13393(16) 0.39667(19) 0.0656(6) Uani 1 1 d . . . . .
H14A H 0.0025 0.1808 0.4456 0.098 Uiso 1 1 calc R U . . .
H14B H 0.0131 0.0868 0.4474 0.098 Uiso 1 1 calc R U . . .
H14C H -0.0663 0.1313 0.3266 0.098 Uiso 1 1 calc R U . . .
C12 C 0.24219(17) 0.25761(10) 0.63256(14) 0.0394(4) Uani 1 1 d . . . . .
C16 C 0.3959(3) 0.40669(16) 0.2083(2) 0.0712(6) Uani 1 1 d . . . . .
H1A H 0.4987 0.4174 0.2019 0.107 Uiso 1 1 calc R U . A 1
H1B H 0.3609 0.3610 0.1577 0.107 Uiso 1 1 calc R U . A 1
H1C H 0.3354 0.4526 0.1797 0.107 Uiso 1 1 calc R U . A 1
O4A O 0.2565(3) 0.2804(2) 0.5214(3) 0.0479(7) Uani 0.7766 1 d . . P B 1
C13A C 0.2039(4) 0.35987(14) 0.4857(3) 0.0578(7) Uani 0.7766 1 d . . P B 1
H13A H 0.2598 0.3994 0.5407 0.069 Uiso 0.7766 1 calc R U P B 1
H13B H 0.0983 0.3649 0.4911 0.069 Uiso 0.7766 1 calc R U P B 1
C14A C 0.2265(3) 0.37267(14) 0.3561(2) 0.0510(6) Uani 0.7766 1 d . . P B 1
H14D H 0.1642 0.4173 0.3210 0.061 Uiso 0.7766 1 calc R U P B 1
H14E H 0.1926 0.3252 0.3074 0.061 Uiso 0.7766 1 calc R U P B 1
C15A C 0.3847(4) 0.38954(18) 0.3430(4) 0.0578(7) Uani 0.7766 1 d . . P B 1
H15A H 0.4470 0.3436 0.3723 0.069 Uiso 0.7766 1 calc R U P B 1
H15B H 0.4215 0.4354 0.3944 0.069 Uiso 0.7766 1 calc R U P B 1
O4B O 0.3143(11) 0.2917(8) 0.5459(11) 0.044(2) Uani 0.2234 1 d . . P B 2
C13B C 0.3087(11) 0.3783(5) 0.5294(7) 0.0476(19) Uani 0.2234 1 d . . P B 2
H13C H 0.3545 0.4045 0.6064 0.057 Uiso 0.2234 1 calc R U P B 2
H13D H 0.2052 0.3959 0.5087 0.057 Uiso 0.2234 1 calc R U P B 2
C14B C 0.3907(11) 0.4001(5) 0.4275(9) 0.051(2) Uani 0.2234 1 d . . P B 2
H14F H 0.4875 0.3734 0.4415 0.062 Uiso 0.2234 1 calc R U P B 2
H14G H 0.4087 0.4576 0.4299 0.062 Uiso 0.2234 1 calc R U P B 2
C15B C 0.3077(14) 0.3777(5) 0.3007(9) 0.048(2) Uani 0.2234 1 d . . P B 2
H15C H 0.2956 0.3199 0.2943 0.057 Uiso 0.2234 1 calc R U P B 2
H15D H 0.2090 0.4023 0.2862 0.057 Uiso 0.2234 1 calc R U P B 2
H1D H 0.502(2) 0.1852(11) 0.2591(19) 0.047(5) Uiso 1 1 d . . . . .

loop_
_atom_site_aniso_label
_atom_site_aniso_U_11
_atom_site_aniso_U_22
_atom_site_aniso_U_33
_atom_site_aniso_U_23
_atom_site_aniso_U_13
_atom_site_aniso_U_12
S1 0.0613(3) 0.0463(3) 0.0216(2) 0.00063(15) 0.00922(18) 0.00977(18)
O1 0.0881(10) 0.0498(8) 0.0448(7) -0.0112(6) 0.0123(7) 0.0055(7)
N1 0.0493(8) 0.0481(8) 0.0300(7) 0.0016(6) 0.0178(6) -0.0020(6)
C1 0.0417(8) 0.0331(7) 0.0254(7) -0.0020(6) 0.0104(6) 0.0028(6)
O2 0.0942(11) 0.0682(9) 0.0304(6) 0.0149(6) 0.0167(6) 0.0218(8)
N2 0.0492(8) 0.0713(11) 0.0276(7) -0.0008(6) 0.0009(6) 0.0071(7)
C2 0.0369(8) 0.0370(8) 0.0232(7) -0.0029(6) 0.0081(6) 0.0026(6)
O3 0.0603(8) 0.0567(8) 0.0460(7) -0.0133(6) 0.0250(6) 0.0076(6)
C3 0.0404(8) 0.0523(10) 0.0297(8) -0.0026(7) 0.0049(7) 0.0030(7)
C4 0.0329(7) 0.0430(8) 0.0244(7) 0.0001(6) 0.0072(5) -0.0007(6)
C5 0.0327(7) 0.0456(9) 0.0255(7) -0.0016(6) 0.0091(6) -0.0013(6)
C6 0.0472(9) 0.0603(11) 0.0244(8) -0.0038(7) 0.0102(6) -0.0033(7)
C7 0.0612(11) 0.0670(12) 0.0273(8) 0.0112(8) 0.0093(7) -0.0012(9)
C8 0.0687(12) 0.0522(10) 0.0423(10) 0.0137(8) 0.0129(9) 0.0043(9)
C9 0.0602(10) 0.0439(9) 0.0355(9) 0.0014(7) 0.0132(7) 0.0024(8)
C10 0.0394(9) 0.0599(11) 0.0423(9) -0.0053(8) 0.0091(7) -0.0055(8)
C11 0.0361(9) 0.1135(19) 0.0466(11) -0.0002(11) 0.0056(8) 0.0014(10)
C12 0.0400(8) 0.0497(9) 0.0302(8) -0.0058(7) 0.0113(6) 0.0039(7)
C16 0.0612(13) 0.0891(17) 0.0656(14) 0.0168(12) 0.0175(11) 0.0022(11)
O4A 0.076(2) 0.0362(13) 0.0360(15) 0.0016(10) 0.0220(14) 0.0150(14)
C13A 0.082(2) 0.0379(13) 0.0586(16) 0.0039(11) 0.0260(15) 0.0202(12)
C14A 0.0631(15) 0.0393(12) 0.0521(14) 0.0090(10) 0.0138(13) 0.0105(10)
C15A 0.0592(19) 0.0533(17) 0.059(2) 0.0054(14) 0.0034(16) 0.0040(14)
O4B 0.062(6) 0.043(5) 0.030(5) -0.002(3) 0.018(4) 0.011(4)
C13B 0.068(6) 0.042(4) 0.034(4) -0.002(3) 0.009(4) 0.021(4)
C14B 0.070(6) 0.044(4) 0.036(5) 0.003(4) -0.001(4) -0.002(4)
C15B 0.052(6) 0.043(5) 0.047(6) -0.001(4) 0.003(5) -0.002(4)

loop_
_atom_type_symbol
_atom_type_description
_atom_type_scat_dispersion_real
_atom_type_scat_dispersion_imag
_atom_type_scat_source
C C 0.0033 0.0016 'International Tables Vol C Tables 4.2.6.8 and 6.1.1.4'
H H 0.0000 0.0000 'International Tables Vol C Tables 4.2.6.8 and 6.1.1.4'
N N 0.0061 0.0033 'International Tables Vol C Tables 4.2.6.8 and 6.1.1.4'
O O 0.0106 0.0060 'International Tables Vol C Tables 4.2.6.8 and 6.1.1.4'
S S 0.1246 0.1234 'International Tables Vol C Tables 4.2.6.8 and 6.1.1.4'

loop_
_geom_angle_atom_site_label_1
_geom_angle_atom_site_label_2
_geom_angle_atom_site_label_3
_geom_angle
_geom_angle_site_symmetry_1
_geom_angle_site_symmetry_3
O1 S1 O2 116.39(8) . .
O1 S1 N2 110.13(9) . .
O2 S1 N2 111.25(9) . .
O1 S1 N1 108.77(8) . .
O2 S1 N1 106.49(9) . .
N2 S1 N1 102.84(8) . .
C1 N1 S1 122.08(12) . .
C1 N1 H1D 120.9(14) . .
S1 N1 H1D 116.0(14) . .
N1 C1 C2 120.32(14) . .
N1 C1 C10 115.61(14) . .
C2 C1 C10 123.87(14) . .
C3 N2 S1 120.04(13) . .
C1 C2 C3 119.59(14) . .
C1 C2 C4 118.44(13) . .
C3 C2 C4 121.69(13) . .
N2 C3 C2 125.07(15) . .
N2 C3 C11 115.42(15) . .
C2 C3 C11 119.42(15) . .
C9 C4 C5 117.86(14) . .
C9 C4 C2 117.63(14) . .
C5 C4 C2 124.48(14) . .
C6 C5 C4 119.55(15) . .
C6 C5 C12 115.89(14) . .
C4 C5 C12 124.51(13) . .
C7 C6 C5 121.39(16) . .
C7 C6 H7 119.3 . .
C5 C6 H7 119.3 . .
C6 C7 C8 119.59(16) . .
C6 C7 H8 120.2 . .
C8 C7 H8 120.2 . .
C7 C8 C9 119.69(17) . .
C7 C8 H9 120.2 . .
C9 C8 H9 120.2 . .
C4 C9 C8 121.91(16) . .
C4 C9 H10 119.0 . .
C8 C9 H10 119.0 . .
C1 C10 H16A 109.5 . .
C1 C10 H16B 109.5 . .
H16A C10 H16B 109.5 . .
C1 C10 H16C 109.5 . .
H16A C10 H16C 109.5 . .
H16B C10 H16C 109.5 . .
C3 C11 H14A 109.5 . .
C3 C11 H14B 109.5 . .
H14A C11 H14B 109.5 . .
C3 C11 H14C 109.5 . .
H14A C11 H14C 109.5 . .
H14B C11 H14C 109.5 . .
O3 C12 O4A 122.5(2) . .
O3 C12 O4B 118.1(6) . .
O3 C12 C5 122.85(15) . .
O4A C12 C5 114.5(2) . .
O4B C12 C5 115.2(6) . .
C15A C16 H1A 109.5 . .
C15A C16 H1B 109.5 . .
H1A C16 H1B 109.5 . .
C15A C16 H1C 109.5 . .
H1A C16 H1C 109.5 . .
H1B C16 H1C 109.5 . .
C12 O4A C13A 116.1(3) . .
O4A C13A C14A 107.3(2) . .
O4A C13A H13A 110.3 . .
C14A C13A H13A 110.3 . .
O4A C13A H13B 110.3 . .
C14A C13A H13B 110.3 . .
H13A C13A H13B 108.5 . .
C13A C14A C15A 114.4(3) . .
C13A C14A H14D 108.7 . .
C15A C14A H14D 108.7 . .
C13A C14A H14E 108.7 . .
C15A C14A H14E 108.7 . .
H14D C14A H14E 107.6 . .
C14A C15A C16 110.8(3) . .
C14A C15A H15A 109.5 . .
C16 C15A H15A 109.5 . .
C14A C15A H15B 109.5 . .
C16 C15A H15B 109.5 . .
H15A C15A H15B 108.1 . .
C12 O4B C13B 119.4(9) . .
O4B C13B C14B 108.9(8) . .
O4B C13B H13C 109.9 . .
C14B C13B H13C 109.9 . .
O4B C13B H13D 109.9 . .
C14B C13B H13D 109.9 . .
H13C C13B H13D 108.3 . .
C13B C14B C15B 113.0(8) . .
C13B C14B H14F 109.0 . .
C15B C14B H14F 109.0 . .
C13B C14B H14G 109.0 . .
C15B C14B H14G 109.0 . .
H14F C14B H14G 107.8 . .
C16 C15B C14B 107.6(8) . .
C16 C15B H15C 110.2 . .
C14B C15B H15C 110.2 . .
C16 C15B H15D 110.2 . .
C14B C15B H15D 110.2 . .
H15C C15B H15D 108.5 . .

loop_
_geom_bond_atom_site_label_1
_geom_bond_atom_site_label_2
_geom_bond_distance
_geom_bond_site_symmetry_2
S1 O1 1.4200(14) .
S1 O2 1.4297(13) .
S1 N2 1.6031(16) .
S1 N1 1.6458(16) .
N1 C1 1.365(2) .
N1 H1D 0.82(2) .
C1 C2 1.369(2) .
C1 C10 1.487(2) .
N2 C3 1.320(2) .
C2 C3 1.424(2) .
C2 C4 1.502(2) .
O3 C12 1.2170(19) .
C3 C11 1.503(2) .
C4 C9 1.390(2) .
C4 C5 1.411(2) .
C5 C6 1.401(2) .
C5 C12 1.489(2) .
C6 C7 1.373(3) .
C6 H7 0.9500 .
C7 C8 1.383(3) .
C7 H8 0.9500 .
C8 C9 1.393(2) .
C8 H9 0.9500 .
C9 H10 0.9500 .
C10 H16A 0.9800 .
C10 H16B 0.9800 .
C10 H16C 0.9800 .
C11 H14A 0.9800 .
C11 H14B 0.9800 .
C11 H14C 0.9800 .
C12 O4A 1.320(4) .
C12 O4B 1.387(13) .
C16 C15B 1.498(10) .
C16 C15A 1.543(4) .
C16 H1A 0.9800 .
C16 H1B 0.9800 .
C16 H1C 0.9800 .
O4A C13A 1.466(4) .
C13A C14A 1.503(4) .
C13A H13A 0.9900 .
C13A H13B 0.9900 .
C14A C15A 1.519(4) .
C14A H14D 0.9900 .
C14A H14E 0.9900 .
C15A H15A 0.9900 .
C15A H15B 0.9900 .
O4B C13B 1.482(16) .
C13B C14B 1.511(13) .
C13B H13C 0.9900 .
C13B H13D 0.9900 .
C14B C15B 1.527(12) .
C14B H14F 0.9900 .
C14B H14G 0.9900 .
C15B H15C 0.9900 .
C15B H15D 0.9900 .

loop_
_publcif_info_datablock.id
_publcif_info_datablock.publ_exptl
_publcif_info_datablock.publ_geom
_publcif_info_datablock.structure
{9f50d681-4f2b-4223-9cd1-e186ce55bc96} y y y

loop_
_publcif_info_exptl_table_extra_item
sin_theta_over_lambda_max

loop_
_publcif_info_cif.paper_type
EE
